data_7128052
loop_
_publ_author_name
'Wang, Lucia'
'Lin, Shengjia'
'Zhu, Yawei'
'Ferrante, Daniel'
'Ishak, Timaf'
'Baba, Yuki'
'Sharma, Abhishek'

_publ_section_title
;
 \a-Hydroxy boron-enabled regioselective access to bifunctional halo-boryl
 alicyclic ethers and \a-halo borons.
;
_journal_issue 37
_journal_name_full 'Chemical communications (Cambridge, England)'
_journal_page_first 4564
_journal_page_last 4567
_journal_paper_doi 10.1039/d1cc00336d
_journal_volume 57
_journal_year 2021
_chemical_formula_moiety 'C11 H17 B Br N O5'
_chemical_formula_sum 'C11 H17 B Br N O5'
_chemical_formula_weight 333.97
_space_group_crystal_system monoclinic
_space_group_IT_number 15
_space_group_name_Hall '-C 2yc'
_space_group_name_H-M_alt 'C 1 2/c 1'
_atom_sites_solution_hydrogens geom
_audit_creation_date 2020-12-22
_audit_creation_method
;
Olex2 1.3
(compiled 2020.11.12 svn.r5f609507 for OlexSys, GUI svn.r6226)
;
_audit_update_record
;
2021-01-12 deposited with the CCDC.	2021-03-22 downloaded from the CCDC.
;
_cell_angle_alpha 90
_cell_angle_beta 109.149(7)
_cell_angle_gamma 90
_cell_formula_units_Z 8
_cell_length_a 17.7290(10)
_cell_length_b 12.9542(7)
_cell_length_c 13.1242(10)
_cell_measurement_reflns_used 1955
_cell_measurement_temperature 293.21(10)
_cell_measurement_theta_max 73.0490
_cell_measurement_theta_min 4.3120
_cell_volume 2847.4(3)
_computing_cell_refinement 'CrysAlisPro 1.171.39.46 (Rigaku OD, 2018)'
_computing_data_collection 'CrysAlisPro 1.171.39.46 (Rigaku OD, 2018)'
_computing_data_reduction 'CrysAlisPro 1.171.39.46 (Rigaku OD, 2018)'
_computing_molecular_graphics 'Olex2 1.3 (Dolomanov et al., 2009)'
_computing_publication_material 'Olex2 1.3 (Dolomanov et al., 2009)'
_computing_structure_refinement 'SHELXL 2018/3 (Sheldrick, 2015)'
_computing_structure_solution 'ShelXT (Sheldrick, 2015)'
_diffrn_ambient_environment air
_diffrn_ambient_temperature 293.21(10)
_diffrn_detector 'CCD plate'
_diffrn_detector_area_resol_mean 8.0549
_diffrn_detector_type EosS2
_diffrn_measured_fraction_theta_full 0.999
_diffrn_measured_fraction_theta_max 0.982
_diffrn_measurement_details
;
List of Runs (angles in degrees, time in seconds):

  # Type    Start    End  Width  t~exp~   \w     \q     \k     \f   Frames
#--------------------------------------------------------------------------
  1  \w      3.00  38.00   1.00    1.00    --    0.00 -99.00  30.00   35
  2  \w    -65.00 -37.00   1.00    1.00    --    0.00-178.00 -30.00   28
  3  \w    -69.00 -37.00   1.00    1.00    --    0.00-178.00-120.00   32
  4  \w      4.00  33.00   1.00    1.00    --    0.00 -99.00-150.00   29
  5  \w   -135.00 -96.00   1.00    2.55    --  -59.50 -94.00-120.00   39
  6  \w   -124.00 -91.00   1.00    2.55    --  -59.50 -94.00 -60.00   33
  7  \w   -121.00 -84.00   1.00    2.55    --  -59.50 -45.00-150.00   37
  8  \w     37.00 109.00   1.00    2.55    --   59.50  61.00-120.00   72
  9  \w     33.00 117.00   1.00    2.55    --   59.50-125.00  60.00   84
 10  \w      7.00  80.00   1.00    2.55    --   59.50 -61.00  30.00   73
 11  \w    123.00 148.00   1.00    2.55    --  119.00 178.00 -60.00   25
 12  \w    111.00 173.00   1.00    2.55    --  119.00  77.00 120.00   62
 13  \w    120.00 178.00   1.00    2.55    --  119.00  63.00-120.00   58
 14  \w     92.00 143.00   1.00    2.55    --  119.00  50.00 -30.00   51
 15  \w     53.00 112.00   1.00    2.55    --  119.00-111.00  30.00   59
 16  \w     51.00 104.00   1.00    2.55    --  119.00 -99.00 121.00   53
 17  \w    108.00 151.00   1.00    2.55    --  119.00 -77.00-180.00   43
 18  \w    101.00 176.00   1.00    2.55    --  119.00 111.00  30.00   75
 19  \w     47.00  88.00   1.00    2.55    --  119.00 -77.00-180.00   41
 20  \w     82.00 123.00   1.00    2.55    --  119.00 -77.00  90.00   41
 21  \w     46.00  87.00   1.00    2.55    --  119.00-111.00   0.00   41
 22  \w     85.00 176.00   1.00    2.55    --  119.00  77.00 -90.00   91
;
_diffrn_measurement_device 'four-circle diffractometer'
_diffrn_measurement_device_type 'SuperNova, Dual, Cu at home/near, EosS2'
_diffrn_measurement_method '\w scans'
_diffrn_orient_matrix_type 'CrysAlisPro convention (1999,Acta A55,543-557)'
_diffrn_orient_matrix_UB_11 0.0301628000
_diffrn_orient_matrix_UB_12 0.1121599000
_diffrn_orient_matrix_UB_13 0.0072685000
_diffrn_orient_matrix_UB_21 0.0111421000
_diffrn_orient_matrix_UB_22 -0.0113723000
_diffrn_orient_matrix_UB_23 -0.1110138000
_diffrn_orient_matrix_UB_31 -0.0861813000
_diffrn_orient_matrix_UB_32 0.0379396000
_diffrn_orient_matrix_UB_33 -0.0552721000
_diffrn_radiation_monochromator mirror
_diffrn_radiation_probe x-ray
_diffrn_radiation_type 'Cu K\a'
_diffrn_radiation_wavelength 1.54184
_diffrn_reflns_av_R_equivalents 0.0222
_diffrn_reflns_av_unetI/netI 0.0304
_diffrn_reflns_Laue_measured_fraction_full 0.999
_diffrn_reflns_Laue_measured_fraction_max 0.982
_diffrn_reflns_limit_h_max 19
_diffrn_reflns_limit_h_min -21
_diffrn_reflns_limit_k_max 16
_diffrn_reflns_limit_k_min -15
_diffrn_reflns_limit_l_max 16
_diffrn_reflns_limit_l_min -16
_diffrn_reflns_number 5538
_diffrn_reflns_point_group_measured_fraction_full 0.999
_diffrn_reflns_point_group_measured_fraction_max 0.982
_diffrn_reflns_theta_full 67.684
_diffrn_reflns_theta_max 74.407
_diffrn_reflns_theta_min 4.315
_diffrn_source 'micro-focus sealed X-ray tube'
_diffrn_source_type 'SuperNova (Cu) X-ray Source'
_exptl_absorpt_coefficient_mu 4.084
_exptl_absorpt_correction_T_max 1.00000
_exptl_absorpt_correction_T_min 0.89971
_exptl_absorpt_correction_type multi-scan
_exptl_absorpt_process_details
;
CrysAlisPro 1.171.39.46 (Rigaku Oxford Diffraction, 2018)
Empirical absorption correction using spherical harmonics,
 implemented in SCALE3 ABSPACK scaling algorithm.
;
_exptl_crystal_colour White
_exptl_crystal_density_diffrn 1.558
_exptl_crystal_description Block
_exptl_crystal_F_000 1360
_exptl_crystal_size_max 0.1
_exptl_crystal_size_mid 0.09
_exptl_crystal_size_min 0.04
_refine_diff_density_max 0.589
_refine_diff_density_min -0.543
_refine_diff_density_rms 0.052
_refine_ls_extinction_method none
_refine_ls_goodness_of_fit_ref 1.059
_refine_ls_hydrogen_treatment constr
_refine_ls_matrix_type full
_refine_ls_number_parameters 173
_refine_ls_number_reflns 2857
_refine_ls_number_restraints 0
_refine_ls_restrained_S_all 1.059
_refine_ls_R_factor_all 0.0571
_refine_ls_R_factor_gt 0.0477
_refine_ls_shift/su_max 0.000
_refine_ls_shift/su_mean 0.000
_refine_ls_structure_factor_coef Fsqd
_refine_ls_weighting_details 'w=1/[\s^2^(Fo^2^)+(0.0585P)^2^+2.7634P] where P=(Fo^2^+2Fc^2^)/3'
_refine_ls_weighting_scheme calc
_refine_ls_wR_factor_gt 0.1294
_refine_ls_wR_factor_ref 0.1377
_reflns_Friedel_coverage 0.000
_reflns_number_gt 2322
_reflns_number_total 2857
_reflns_threshold_expression 'I > 2\s(I)'
_cod_data_source_file d1cc00336d2.cif
_cod_data_source_block exp_4247
_cod_depositor_comments 'Adding full bibliography for 7128050--7128052.cif.'
_cod_database_code 7128052
_shelx_shelxl_version_number 2018/3
_chemical_oxdiff_formula 'C11 H17 B1 Br1 N1 O5'
_shelx_space_group_comment
;
The symmetry employed for this shelxl refinement is uniquely defined
by the following loop, which should always be used as a source of
symmetry information in preference to the above space-group names.
They are only intended as comments.
;
_reflns_odcompleteness_completeness 99.93
_reflns_odcompleteness_iscentric 1
_reflns_odcompleteness_theta 71.98
_olex2_refinement_description
;
1. Fixed Uiso
 At 1.2 times of:
  All C(H) groups, All C(H,H) groups
 At 1.5 times of:
  All C(H,H,H) groups
2.a Ternary CH refined with riding coordinates:
 C009(H009), C00D(H00E)
2.b Secondary CH2 refined with riding coordinates:
 C00B(H00A,H00B), C00C(H00C,H00D), C00F(H00I,H00J), C00G(H00K,H00L), C00H(H00M,
 H00N), C00J(H00O,H00P)
2.c Idealised Me refined as rotating group:
 C00E(H00F,H00G,H00H)
;
_olex2_submission_special_instructions 'No special instructions were received'
_oxdiff_exptl_absorpt_empirical_details
;
Empirical correction (ABSPACK) includes:
- Absorption correction using spherical harmonics
- Frame scaling
;
_oxdiff_exptl_absorpt_empirical_full_max 1.317
_oxdiff_exptl_absorpt_empirical_full_min 0.830

loop_
_space_group_symop_operation_xyz
'x, y, z'
'-x, y, -z+1/2'
'x+1/2, y+1/2, z'
'-x+1/2, y+1/2, -z+1/2'
'-x, -y, -z'
'x, -y, z-1/2'
'-x+1/2, -y+1/2, -z'
'x+1/2, -y+1/2, z-1/2'

loop_
_atom_site_label
_atom_site_type_symbol
_atom_site_fract_x
_atom_site_fract_y
_atom_site_fract_z
_atom_site_U_iso_or_equiv
_atom_site_adp_type
_atom_site_occupancy
_atom_site_site_symmetry_order
_atom_site_calc_flag
_atom_site_refinement_flags_posn
_atom_site_refinement_flags_adp
_atom_site_refinement_flags_occupancy
_atom_site_disorder_assembly
_atom_site_disorder_group
Br01 Br 0.15071(3) 0.70399(4) 0.51247(4) 0.1020(2) Uani 1 1 d . . . . .
O002 O 0.36201(10) 0.42305(17) 0.76166(15) 0.0552(5) Uani 1 1 d . . . . .
O003 O 0.20373(10) 0.49904(17) 0.64584(16) 0.0555(5) Uani 1 1 d . . . . .
O004 O 0.33492(11) 0.27461(17) 0.64314(18) 0.0615(5) Uani 1 1 d . . . . .
O005 O 0.42983(14) 0.5669(2) 0.8269(2) 0.0791(7) Uani 1 1 d . . . . .
N006 N 0.34368(12) 0.44640(19) 0.57497(17) 0.0504(5) Uani 1 1 d . . . . .
O007 O 0.43083(14) 0.1964(2) 0.5976(2) 0.0858(8) Uani 1 1 d . . . . .
C008 C 0.39144(15) 0.5147(3) 0.7518(2) 0.0568(7) Uani 1 1 d . . . . .
C009 C 0.21773(15) 0.3905(2) 0.6381(2) 0.0542(6) Uani 1 1 d . . . . .
H009 H 0.188542 0.367833 0.564464 0.065 Uiso 1 1 calc R U . . .
C00A C 0.39538(16) 0.2729(3) 0.6043(2) 0.0618(8) Uani 1 1 d . . . . .
C00B C 0.37122(16) 0.5432(2) 0.6341(2) 0.0586(7) Uani 1 1 d . . . . .
H00A H 0.329513 0.595116 0.613714 0.070 Uiso 1 1 calc R U . . .
H00B H 0.417878 0.569635 0.619617 0.070 Uiso 1 1 calc R U . . .
C00C C 0.41137(15) 0.3797(3) 0.5695(2) 0.0600(7) Uani 1 1 d . . . . .
H00C H 0.461824 0.405914 0.617252 0.072 Uiso 1 1 calc R U . . .
H00D H 0.413438 0.378045 0.496559 0.072 Uiso 1 1 calc R U . . .
C00D C 0.12047(15) 0.5226(3) 0.6161(3) 0.0635(8) Uani 1 1 d . . . . .
H00E H 0.093158 0.498501 0.542395 0.076 Uiso 1 1 calc R U . . .
C00E C 0.28517(17) 0.4634(3) 0.4645(2) 0.0662(8) Uani 1 1 d . . . . .
H00F H 0.240298 0.501764 0.469794 0.099 Uiso 1 1 calc R U . . .
H00G H 0.267260 0.397870 0.431066 0.099 Uiso 1 1 calc R U . . .
H00H H 0.310429 0.501312 0.421759 0.099 Uiso 1 1 calc R U . . .
C00F C 0.18658(18) 0.3302(3) 0.7158(3) 0.0677(8) Uani 1 1 d . . . . .
H00I H 0.217044 0.348501 0.789516 0.081 Uiso 1 1 calc R U . . .
H00J H 0.193161 0.256795 0.706771 0.081 Uiso 1 1 calc R U . . .
C00G C 0.08473(18) 0.4692(3) 0.6934(3) 0.0797(11) Uani 1 1 d . . . . .
H00K H 0.109236 0.496357 0.765616 0.096 Uiso 1 1 calc R U . . .
H00L H 0.027909 0.483291 0.671458 0.096 Uiso 1 1 calc R U . . .
C00H C 0.09803(19) 0.3546(4) 0.6941(3) 0.0814(11) Uani 1 1 d . . . . .
H00M H 0.066594 0.325785 0.624973 0.098 Uiso 1 1 calc R U . . .
H00N H 0.080481 0.322942 0.749415 0.098 Uiso 1 1 calc R U . . .
B00I B 0.31033(17) 0.3796(3) 0.6575(2) 0.0499(7) Uani 1 1 d . . . . .
C00J C 0.1137(2) 0.6374(3) 0.6201(3) 0.0805(11) Uani 1 1 d . . . . .
H00O H 0.145071 0.661794 0.691259 0.097 Uiso 1 1 calc R U . . .
H00P H 0.058415 0.656065 0.607737 0.097 Uiso 1 1 calc R U . . .

loop_
_atom_site_aniso_label
_atom_site_aniso_U_11
_atom_site_aniso_U_22
_atom_site_aniso_U_33
_atom_site_aniso_U_23
_atom_site_aniso_U_13
_atom_site_aniso_U_12
Br01 0.1116(4) 0.0901(4) 0.1094(4) 0.0191(3) 0.0435(3) 0.0197(2)
O002 0.0446(9) 0.0772(13) 0.0448(9) 0.0037(9) 0.0162(7) 0.0041(9)
O003 0.0332(8) 0.0735(12) 0.0624(11) -0.0017(10) 0.0193(7) 0.0053(8)
O004 0.0533(10) 0.0642(12) 0.0714(13) 0.0021(10) 0.0264(10) 0.0066(9)
O005 0.0609(12) 0.1036(19) 0.0738(15) -0.0257(14) 0.0234(11) -0.0108(12)
N006 0.0389(10) 0.0692(14) 0.0461(11) 0.0041(10) 0.0181(9) 0.0060(9)
O007 0.0640(13) 0.0899(18) 0.102(2) -0.0093(14) 0.0249(13) 0.0276(12)
C008 0.0368(12) 0.0771(19) 0.0595(16) -0.0065(15) 0.0200(11) 0.0039(12)
C009 0.0410(12) 0.0708(18) 0.0543(15) -0.0029(13) 0.0205(11) -0.0013(12)
C00A 0.0439(13) 0.082(2) 0.0562(16) -0.0087(15) 0.0117(12) 0.0108(14)
C00B 0.0462(13) 0.0668(17) 0.0658(17) 0.0076(14) 0.0225(12) 0.0022(12)
C00C 0.0410(12) 0.089(2) 0.0553(15) -0.0017(15) 0.0230(11) 0.0100(13)
C00D 0.0352(12) 0.094(2) 0.0648(17) -0.0017(16) 0.0207(12) 0.0079(13)
C00E 0.0524(15) 0.103(2) 0.0439(14) 0.0128(15) 0.0167(12) 0.0123(15)
C00F 0.0544(15) 0.086(2) 0.0695(19) 0.0043(17) 0.0301(14) -0.0065(15)
C00G 0.0427(14) 0.126(3) 0.080(2) 0.002(2) 0.0341(15) 0.0070(17)
C00H 0.0524(16) 0.124(3) 0.077(2) 0.007(2) 0.0336(16) -0.0166(19)
B00I 0.0416(13) 0.0629(18) 0.0481(15) 0.0054(13) 0.0187(12) 0.0041(13)
C00J 0.0558(17) 0.106(3) 0.083(2) -0.004(2) 0.0271(16) 0.0232(18)

loop_
_atom_type_symbol
_atom_type_description
_atom_type_scat_dispersion_real
_atom_type_scat_dispersion_imag
_atom_type_scat_source
C C 0.0181 0.0091 'International Tables Vol C Tables 4.2.6.8 and 6.1.1.4'
H H 0.0000 0.0000 'International Tables Vol C Tables 4.2.6.8 and 6.1.1.4'
B B 0.0090 0.0039 'International Tables Vol C Tables 4.2.6.8 and 6.1.1.4'
N N 0.0311 0.0180 'International Tables Vol C Tables 4.2.6.8 and 6.1.1.4'
O O 0.0492 0.0322 'International Tables Vol C Tables 4.2.6.8 and 6.1.1.4'
Br Br -0.6763 1.2805 'International Tables Vol C Tables 4.2.6.8 and 6.1.1.4'

loop_
_geom_angle_atom_site_label_1
_geom_angle_atom_site_label_2
_geom_angle_atom_site_label_3
_geom_angle
_geom_angle_site_symmetry_1
_geom_angle_site_symmetry_3
_geom_angle_publ_flag
C008 O002 B00I 113.3(2) . . ?
C00D O003 C009 112.1(2) . . ?
C00A O004 B00I 112.2(2) . . ?
C00B N006 C00C 112.6(2) . . ?
C00B N006 C00E 113.0(2) . . ?
C00B N006 B00I 103.3(2) . . ?
C00C N006 B00I 101.3(2) . . ?
C00E N006 C00C 110.4(2) . . ?
C00E N006 B00I 115.6(2) . . ?
O002 C008 C00B 110.5(2) . . ?
O005 C008 O002 124.1(3) . . ?
O005 C008 C00B 125.4(3) . . ?
O003 C009 H009 108.4 . . ?
O003 C009 C00F 110.2(2) . . ?
O003 C009 B00I 105.7(2) . . ?
C00F C009 H009 108.4 . . ?
C00F C009 B00I 115.5(2) . . ?
B00I C009 H009 108.4 . . ?
O004 C00A C00C 110.8(2) . . ?
O007 C00A O004 123.6(3) . . ?
O007 C00A C00C 125.6(3) . . ?
N006 C00B C008 104.9(2) . . ?
N006 C00B H00A 110.8 . . ?
N006 C00B H00B 110.8 . . ?
C008 C00B H00A 110.8 . . ?
C008 C00B H00B 110.8 . . ?
H00A C00B H00B 108.8 . . ?
N006 C00C C00A 106.3(2) . . ?
N006 C00C H00C 110.5 . . ?
N006 C00C H00D 110.5 . . ?
C00A C00C H00C 110.5 . . ?
C00A C00C H00D 110.5 . . ?
H00C C00C H00D 108.7 . . ?
O003 C00D H00E 109.4 . . ?
O003 C00D C00G 109.7(3) . . ?
O003 C00D C00J 106.9(3) . . ?
C00G C00D H00E 109.4 . . ?
C00J C00D H00E 109.4 . . ?
C00J C00D C00G 111.9(3) . . ?
N006 C00E H00F 109.5 . . ?
N006 C00E H00G 109.5 . . ?
N006 C00E H00H 109.5 . . ?
H00F C00E H00G 109.5 . . ?
H00F C00E H00H 109.5 . . ?
H00G C00E H00H 109.5 . . ?
C009 C00F H00I 109.6 . . ?
C009 C00F H00J 109.6 . . ?
C009 C00F C00H 110.1(3) . . ?
H00I C00F H00J 108.2 . . ?
C00H C00F H00I 109.6 . . ?
C00H C00F H00J 109.6 . . ?
C00D C00G H00K 109.5 . . ?
C00D C00G H00L 109.5 . . ?
H00K C00G H00L 108.1 . . ?
C00H C00G C00D 110.7(3) . . ?
C00H C00G H00K 109.5 . . ?
C00H C00G H00L 109.5 . . ?
C00F C00H H00M 109.5 . . ?
C00F C00H H00N 109.5 . . ?
C00G C00H C00F 110.7(3) . . ?
C00G C00H H00M 109.5 . . ?
C00G C00H H00N 109.5 . . ?
H00M C00H H00N 108.1 . . ?
O002 B00I N006 99.3(2) . . ?
O002 B00I C009 114.1(2) . . ?
O004 B00I O002 110.6(2) . . ?
O004 B00I N006 102.7(2) . . ?
O004 B00I C009 113.6(2) . . ?
C009 B00I N006 115.2(2) . . ?
Br01 C00J H00O 109.3 . . ?
Br01 C00J H00P 109.3 . . ?
C00D C00J Br01 111.5(2) . . ?
C00D C00J H00O 109.3 . . ?
C00D C00J H00P 109.3 . . ?
H00O C00J H00P 108.0 . . ?

loop_
_geom_bond_atom_site_label_1
_geom_bond_atom_site_label_2
_geom_bond_distance
_geom_bond_site_symmetry_2
_geom_bond_publ_flag
Br01 C00J 1.944(4) . ?
O002 C008 1.320(4) . ?
O002 B00I 1.484(4) . ?
O003 C009 1.437(4) . ?
O003 C00D 1.431(3) . ?
O004 C00A 1.329(4) . ?
O004 B00I 1.460(4) . ?
O005 C008 1.204(4) . ?
N006 C00B 1.471(4) . ?
N006 C00C 1.500(3) . ?
N006 C00E 1.497(3) . ?
N006 B00I 1.640(4) . ?
O007 C00A 1.192(4) . ?
C008 C00B 1.513(4) . ?
C009 H009 0.9800 . ?
C009 C00F 1.525(4) . ?
C009 B00I 1.583(4) . ?
C00A C00C 1.513(5) . ?
C00B H00A 0.9700 . ?
C00B H00B 0.9700 . ?
C00C H00C 0.9700 . ?
C00C H00D 0.9700 . ?
C00D H00E 0.9800 . ?
C00D C00G 1.527(5) . ?
C00D C00J 1.494(5) . ?
C00E H00F 0.9600 . ?
C00E H00G 0.9600 . ?
C00E H00H 0.9600 . ?
C00F H00I 0.9700 . ?
C00F H00J 0.9700 . ?
C00F C00H 1.534(4) . ?
C00G H00K 0.9700 . ?
C00G H00L 0.9700 . ?
C00G C00H 1.502(6) . ?
C00H H00M 0.9700 . ?
C00H H00N 0.9700 . ?
C00J H00O 0.9700 . ?
C00J H00P 0.9700 . ?

loop_
_geom_torsion_atom_site_label_1
_geom_torsion_atom_site_label_2
_geom_torsion_atom_site_label_3
_geom_torsion_atom_site_label_4
_geom_torsion
_geom_torsion_site_symmetry_1
_geom_torsion_site_symmetry_2
_geom_torsion_site_symmetry_3
_geom_torsion_site_symmetry_4
_geom_torsion_publ_flag
O002 C008 C00B N006 -13.9(3) . . . . ?
O003 C009 C00F C00H 55.7(4) . . . . ?
O003 C009 B00I O002 57.1(3) . . . . ?
O003 C009 B00I O004 -174.9(2) . . . . ?
O003 C009 B00I N006 -56.8(3) . . . . ?
O003 C00D C00G C00H -57.1(4) . . . . ?
O003 C00D C00J Br01 64.9(3) . . . . ?
O004 C00A C00C N006 -9.1(3) . . . . ?
O005 C008 C00B N006 165.2(3) . . . . ?
O007 C00A C00C N006 170.2(3) . . . . ?
C008 O002 B00I O004 129.1(2) . . . . ?
C008 O002 B00I N006 21.8(3) . . . . ?
C008 O002 B00I C009 -101.4(3) . . . . ?
C009 O003 C00D C00G 62.3(3) . . . . ?
C009 O003 C00D C00J -176.2(3) . . . . ?
C009 C00F C00H C00G -52.0(4) . . . . ?
C00A O004 B00I O002 -83.1(3) . . . . ?
C00A O004 B00I N006 22.1(3) . . . . ?
C00A O004 B00I C009 147.2(2) . . . . ?
C00B N006 C00C C00A 130.5(2) . . . . ?
C00B N006 B00I O002 -28.5(2) . . . . ?
C00B N006 B00I O004 -142.2(2) . . . . ?
C00B N006 B00I C009 93.8(3) . . . . ?
C00C N006 C00B C008 -82.6(3) . . . . ?
C00C N006 B00I O002 88.2(2) . . . . ?
C00C N006 B00I O004 -25.5(3) . . . . ?
C00C N006 B00I C009 -149.5(3) . . . . ?
C00D O003 C009 C00F -62.2(3) . . . . ?
C00D O003 C009 B00I 172.3(2) . . . . ?
C00D C00G C00H C00F 52.7(4) . . . . ?
C00E N006 C00B C008 151.5(2) . . . . ?
C00E N006 C00C C00A -102.2(3) . . . . ?
C00E N006 B00I O002 -152.5(2) . . . . ?
C00E N006 B00I O004 93.8(3) . . . . ?
C00E N006 B00I C009 -30.2(4) . . . . ?
C00F C009 B00I O002 -65.0(4) . . . . ?
C00F C009 B00I O004 63.0(3) . . . . ?
C00F C009 B00I N006 -178.9(3) . . . . ?
C00G C00D C00J Br01 -174.9(2) . . . . ?
B00I O002 C008 O005 174.3(3) . . . . ?
B00I O002 C008 C00B -6.6(3) . . . . ?
B00I O004 C00A O007 171.3(3) . . . . ?
B00I O004 C00A C00C -9.4(3) . . . . ?
B00I N006 C00B C008 25.9(2) . . . . ?
B00I N006 C00C C00A 20.7(3) . . . . ?
B00I C009 C00F C00H 175.3(3) . . . . ?
C00J C00D C00G C00H -175.6(3) . . . . ?
